data_7228085
loop_
_publ_author_name
'Du, Liting'
'Lu, Zhiyong'
'Xu, Li'
'Zhang, Jinchi'

_publ_section_title
;
 A new mfj-type metal--organic framework constructed from a methoxyl
 derived V-shaped ligand and its H2, CO2 and CH4 adsorption properties
;
_journal_issue 34
_journal_name_full 'RSC Adv.'
_journal_page_first 21268
_journal_paper_doi 10.1039/C7RA02122D
_journal_volume 7
_journal_year 2017
_chemical_formula_moiety 'C69 H36 Cu6 O33 '
_chemical_formula_sum 'C69 H36 Cu6 O33'
_chemical_formula_weight 1774.28
_chemical_name_common NJFU-3
_chemical_name_systematic NJFU-3
_chemical_properties_physical ', Moisture-sensitive'
_space_group_crystal_system orthorhombic
_space_group_IT_number 36
_space_group_name_Hall 'C 2c -2'
_space_group_name_H-M_alt 'C m c 21'
_symmetry_space_group_name_Hall 'C 2c -2'
_symmetry_space_group_name_H-M 'C m c 21'
_atom_sites_solution_hydrogens geom
_audit_creation_method SHELXL-2014/7
_audit_update_record
;
2017-02-15 deposited with the CCDC.
2017-04-10 downloaded from the CCDC.
;
_cell_angle_alpha 90
_cell_angle_beta 90
_cell_angle_gamma 90
_cell_formula_units_Z 4
_cell_length_a 24.742(3)
_cell_length_b 33.475(3)
_cell_length_c 18.4621(19)
_cell_measurement_reflns_used 9829
_cell_measurement_temperature 296(2)
_cell_measurement_theta_max 26.00
_cell_measurement_theta_min 2.28
_cell_volume 15291(3)
_computing_structure_refinement 'SHELXL-2014/7 (Sheldrick, 2014)'
_diffrn_ambient_temperature 296(2)
_diffrn_measured_fraction_theta_full 0.997
_diffrn_measured_fraction_theta_max 0.997
_diffrn_measurement_device_type 'BRUKER D8 VENTURE PHOTON'
_diffrn_measurement_method 'PHI AND OMEGA SCANS'
_diffrn_radiation_type MoK\a
_diffrn_radiation_wavelength 0.71073
_diffrn_reflns_av_R_equivalents 0.1326
_diffrn_reflns_av_unetI/netI 0.1026
_diffrn_reflns_Laue_measured_fraction_full 0.997
_diffrn_reflns_Laue_measured_fraction_max 0.997
_diffrn_reflns_limit_h_max 33
_diffrn_reflns_limit_h_min -33
_diffrn_reflns_limit_k_max 44
_diffrn_reflns_limit_k_min -44
_diffrn_reflns_limit_l_max 24
_diffrn_reflns_limit_l_min -24
_diffrn_reflns_number 19534
_diffrn_reflns_point_group_measured_fraction_full 0.998
_diffrn_reflns_point_group_measured_fraction_max 0.997
_diffrn_reflns_theta_full 25.242
_diffrn_reflns_theta_max 28.341
_diffrn_reflns_theta_min 2.286
_diffrn_source 'FINE-FOCUS SEALED TUBE'
_exptl_absorpt_coefficient_mu 0.862
_exptl_crystal_colour blue
_exptl_crystal_density_diffrn 0.771
_exptl_crystal_description pyramid-shaped
_exptl_crystal_F_000 3552
_exptl_crystal_preparation ', Gases adsorption properties'
_exptl_crystal_recrystallization_method 'solvothermal reaction'
_refine_diff_density_max 0.795
_refine_diff_density_min -0.911
_refine_diff_density_rms 0.085
_refine_ls_abs_structure_details
;
 Refined as an inversion twin.
;
_refine_ls_abs_structure_Flack 0.482(16)
_refine_ls_extinction_method none
_refine_ls_goodness_of_fit_ref 0.984
_refine_ls_hydrogen_treatment constr
_refine_ls_matrix_type full
_refine_ls_number_parameters 515
_refine_ls_number_reflns 18616
_refine_ls_number_restraints 37
_refine_ls_restrained_S_all 0.986
_refine_ls_R_factor_all 0.1022
_refine_ls_R_factor_gt 0.0729
_refine_ls_shift/su_max 0.003
_refine_ls_shift/su_mean 0.000
_refine_ls_structure_factor_coef Fsqd
_refine_ls_weighting_details 'w=1/[\s^2^(Fo^2^)+(0.1135P)^2^] where P=(Fo^2^+2Fc^2^)/3'
_refine_ls_weighting_scheme calc
_refine_ls_wR_factor_gt 0.1842
_refine_ls_wR_factor_ref 0.1967
_reflns_Friedel_coverage 0.941
_reflns_Friedel_fraction_full 0.999
_reflns_Friedel_fraction_max 0.997
_reflns_number_gt 12328
_reflns_number_total 19534
_reflns_threshold_expression 'I > 2\s(I)'
_cod_data_source_file c7ra02122d2.cif
_cod_data_source_block c222_a
_cod_original_formula_sum 'C69 H36 Cu6 O33 '
_cod_database_code 7228085
_shelx_shelxl_version_number 2014/7
_shelx_space_group_comment
;
The symmetry employed for this shelxl refinement is uniquely defined
by the following loop, which should always be used as a source of
symmetry information in preference to the above space-group names.
They are only intended as comments.
;

loop_
_space_group_symop_operation_xyz
'x, y, z'
'-x, -y, z+1/2'
'x, -y, z+1/2'
'-x, y, z'
'x+1/2, y+1/2, z'
'-x+1/2, -y+1/2, z+1/2'
'x+1/2, -y+1/2, z+1/2'
'-x+1/2, y+1/2, z'

loop_
_atom_site_label
_atom_site_type_symbol
_atom_site_fract_x
_atom_site_fract_y
_atom_site_fract_z
_atom_site_U_iso_or_equiv
_atom_site_adp_type
_atom_site_occupancy
_atom_site_site_symmetry_order
_atom_site_calc_flag
_atom_site_refinement_flags_posn
_atom_site_refinement_flags_adp
_atom_site_refinement_flags_occupancy
_atom_site_disorder_assembly
_atom_site_disorder_group
Cu1 Cu 0.0000 0.06063(2) 0.23288(5) 0.03633(19) Uani 1 2 d S T P . .
Cu2 Cu 0.21502(3) 0.27176(2) 0.43366(3) 0.04131(15) Uani 1 1 d . . . . .
Cu3 Cu 0.29441(3) 0.23715(2) 0.50733(3) 0.04235(15) Uani 1 1 d . . . . .
Cu4 Cu 0.0000 0.13972(2) 0.22686(7) 0.0476(2) Uani 1 2 d S T P . .
O3 O 0.32214(16) 0.29120(10) 0.5160(2) 0.0521(10) Uani 1 1 d . . . . .
O7 O 0.05646(15) 0.07006(9) 0.3066(2) 0.0448(9) Uani 1 1 d . . . . .
O1 O 0.44367(15) 0.43534(9) 0.6574(2) 0.0423(9) Uani 1 1 d . . . . .
O12 O 0.2383(2) 0.23934(13) 0.8517(2) 0.0627(13) Uani 1 1 d . . . . .
O4 O 0.25473(17) 0.31989(10) 0.4530(2) 0.0529(11) Uani 1 1 d . . . . .
O10 O 0.18083(18) 0.27672(12) 0.5272(2) 0.0574(11) Uani 1 1 d . . . . .
O11 O 0.17141(18) 0.26955(11) 0.91082(19) 0.0554(11) Uani 1 1 d . . . . .
O9 O 0.2481(2) 0.24747(13) 0.5899(2) 0.0599(12) Uani 1 1 d . . . . .
O17 O 0.0000 -0.00350(14) 0.2424(3) 0.0625(18) Uani 1 2 d S T P . .
O5 O 0.25216(19) 0.18815(11) 0.4855(2) 0.0657(13) Uani 1 1 d . . . . .
O6 O 0.18658(19) 0.21760(9) 0.4247(2) 0.0634(12) Uani 1 1 d . . . . .
O8 O 0.0560(2) 0.13660(10) 0.2977(3) 0.0803(15) Uani 1 1 d . . . . .
C16 C 0.1879(2) 0.14734(13) 0.4352(3) 0.0453(13) Uani 1 1 d . . . . .
C21 C 0.1409(2) 0.14367(13) 0.3902(3) 0.0462(14) Uani 1 1 d . . . . .
H21 H 0.1240 0.1665 0.3727 0.055 Uiso 1 1 calc R U . . .
O2 O 0.4462(2) 0.36903(11) 0.6492(3) 0.0867(16) Uani 1 1 d . . . . .
O14 O 0.1534(2) 0.30570(19) 0.3812(3) 0.0957(18) Uani 1 1 d . . . . .
C6 C 0.2915(2) 0.39618(14) 0.4947(3) 0.0439(14) Uani 1 1 d . . . . .
H6 H 0.2612 0.3941 0.4652 0.053 Uiso 1 1 calc R U . . .
C20 C 0.1210(3) 0.10696(14) 0.3729(3) 0.0486(15) Uani 1 1 d . . . . .
C18 C 0.1934(2) 0.07511(13) 0.4379(3) 0.0394(12) Uani 1 1 d . . . . .
C7 C 0.3073(2) 0.43346(14) 0.5187(3) 0.0490(14) Uani 1 1 d . . . . .
C2 C 0.3810(2) 0.40116(13) 0.5843(3) 0.0418(13) Uani 1 1 d . . . . .
C5 C 0.2970(2) 0.32098(12) 0.4946(2) 0.0334(11) Uani 1 1 d . . . . .
C32 C 0.0000 0.3110(2) 0.7287(4) 0.0494(19) Uani 1 2 d S T P . .
H32 H 0.0000 0.2869 0.7538 0.059 Uiso 1 2 calc R U P . .
C4 C 0.3190(2) 0.36215(14) 0.5132(3) 0.0452(13) Uani 1 1 d . . . . .
C24 C 0.1738(3) 0.27492(15) 0.6535(3) 0.0505(15) Uani 1 1 d . . . . .
C29 C 0.0477(3) 0.32846(17) 0.7106(4) 0.0608(18) Uani 1 1 d . . . . .
C15 C 0.2116(2) 0.19058(14) 0.4479(2) 0.0395(12) Uani 1 1 d . . . . .
C26 C 0.1011(2) 0.30688(14) 0.7165(3) 0.0498(14) Uani 1 1 d . . . . .
C17 C 0.2147(2) 0.11356(15) 0.4589(3) 0.0433(13) Uani 1 1 d . . . . .
H17 H 0.2454 0.1155 0.4876 0.052 Uiso 1 1 calc R U . . .
C1 C 0.4257(2) 0.40135(14) 0.6341(3) 0.0475(14) Uani 1 1 d . . . . .
C33 C 0.1947(3) 0.25859(16) 0.8558(3) 0.0505(14) Uani 1 1 d . . . . .
O16 O 0.0000 0.20353(17) 0.2150(4) 0.123(4) Uani 1 2 d S T P . .
C12 C 0.2174(2) 0.53948(16) 0.4645(4) 0.0519(16) Uani 1 1 d . . . . .
H12 H 0.1970 0.5619 0.4528 0.062 Uiso 1 1 calc R U . . .
C23 C 0.2053(3) 0.26538(14) 0.5873(3) 0.0470(15) Uani 1 1 d . . . . .
C25 C 0.1267(3) 0.29643(16) 0.6531(3) 0.0513(15) Uani 1 1 d . . . . .
H25 H 0.1117 0.3041 0.6090 0.062 Uiso 1 1 calc R U . . .
C28 C 0.1960(2) 0.26095(14) 0.7196(3) 0.0509(14) Uani 1 1 d . . . . .
H28 H 0.2278 0.2461 0.7201 0.061 Uiso 1 1 calc R U . . .
C22 C 0.0744(3) 0.10391(15) 0.3220(4) 0.0573(17) Uani 1 1 d . . . . .
C9 C 0.2773(2) 0.46896(14) 0.4993(4) 0.0564(16) Uani 1 1 d . . . . .
C8 C 0.3536(2) 0.43540(13) 0.5646(3) 0.0423(13) Uani 1 1 d . . . . .
H8 H 0.3655 0.4601 0.5815 0.051 Uiso 1 1 calc R U . . .
C34 C 0.1686(2) 0.27011(13) 0.7844(2) 0.0405(13) Uani 1 1 d . . . . .
C3 C 0.3639(3) 0.36371(14) 0.5585(3) 0.0551(16) Uani 1 1 d . . . . .
H3 H 0.3822 0.3405 0.5714 0.066 Uiso 1 1 calc R U . . .
O15 O 0.3558(3) 0.2066(3) 0.5653(4) 0.158(3) Uani 1 1 d . . . . .
C30 C 0.0459(4) 0.3689(2) 0.6761(4) 0.090(3) Uani 1 1 d . . . . .
H30 H 0.0786 0.3809 0.6642 0.108 Uiso 1 1 calc R U . . .
C31 C 0.0000 0.3890(3) 0.6613(8) 0.104(4) Uani 1 2 d S T P . .
C27 C 0.1226(3) 0.29239(16) 0.7836(3) 0.0524(15) Uani 1 1 d . . . . .
H27 H 0.1050 0.2982 0.8268 0.063 Uiso 1 1 calc R U . . .
C14 C 0.3034(2) 0.50435(13) 0.4833(2) 0.0370(11) Uani 1 1 d . . . . .
H14 H 0.3409 0.5049 0.4879 0.044 Uiso 1 1 calc R U . . .
C13 C 0.2777(2) 0.53938(18) 0.4607(3) 0.0487(14) Uani 1 1 d . . . . .
C10 C 0.2228(3) 0.4702(2) 0.5006(5) 0.087(2) Uani 1 1 d . . . . .
H10 H 0.2040 0.4470 0.5118 0.104 Uiso 1 1 calc R U . . .
C19 C 0.1482(2) 0.07237(13) 0.3970(3) 0.0432(13) Uani 1 1 d . . . . .
H19 H 0.1348 0.0473 0.3846 0.052 Uiso 1 1 calc R U . . .
O21 O 0.0000 0.4216(2) 0.6344(6) 0.116(3) Uani 1 2 d S T P . .
C11 C 0.1941(3) 0.5043(2) 0.4862(7) 0.097(3) Uani 1 1 d . U . . .
O20 O 0.1370(2) 0.5062(2) 0.4780(8) 0.213(5) Uani 1 1 d D U . . .
C35A C 0.1023(7) 0.4698(5) 0.4728(17) 0.172(10) Uani 0.5 1 d D U P A 1
H35AA H 0.1128 0.4511 0.5095 0.258 Uiso 0.5 1 calc R U P A 1
H35AB H 0.1067 0.4579 0.4259 0.258 Uiso 0.5 1 calc R U P A 1
H35AC H 0.0652 0.4772 0.4796 0.258 Uiso 0.5 1 calc R U P A 1
C35B C 0.1106(6) 0.4744(5) 0.5250(12) 0.133(6) Uani 0.5 1 d D U P A 2
H35BA H 0.0721 0.4760 0.5201 0.200 Uiso 0.5 1 calc R U P A 2
H35BB H 0.1204 0.4786 0.5747 0.200 Uiso 0.5 1 calc R U P A 2
H35BC H 0.1227 0.4484 0.5099 0.200 Uiso 0.5 1 calc R U P A 2
C36 C 0.0592(12) 0.4454(8) 0.6296(13) 0.194(11) Uani 0.5 1 d . . P . .
H36A H 0.0532 0.4737 0.6320 0.291 Uiso 0.5 1 calc R U P . .
H36B H 0.0767 0.4389 0.5848 0.291 Uiso 0.5 1 calc R U P . .
H36C H 0.0817 0.4373 0.6694 0.291 Uiso 0.5 1 calc R U P . .

loop_
_atom_site_aniso_label
_atom_site_aniso_U_11
_atom_site_aniso_U_22
_atom_site_aniso_U_33
_atom_site_aniso_U_23
_atom_site_aniso_U_13
_atom_site_aniso_U_12
Cu1 0.0466(4) 0.0125(2) 0.0499(5) 0.0021(3) 0.000 0.000
Cu2 0.0713(4) 0.0251(2) 0.0276(2) -0.0088(2) -0.0164(3) 0.0004(2)
Cu3 0.0729(4) 0.0256(2) 0.0285(2) -0.0090(2) -0.0199(3) 0.0004(3)
Cu4 0.0465(4) 0.0115(3) 0.0849(6) 0.0040(4) 0.000 0.000
O3 0.074(2) 0.0368(16) 0.0455(19) -0.0133(15) -0.0277(18) -0.0094(16)
O7 0.054(2) 0.0217(13) 0.059(2) -0.0011(14) -0.0035(18) 0.0012(14)
O1 0.057(2) 0.0212(13) 0.0487(19) -0.0038(13) -0.0083(17) 0.0022(14)
O12 0.105(3) 0.059(2) 0.0243(18) 0.0032(16) -0.008(2) 0.005(2)
O4 0.077(3) 0.0294(15) 0.052(2) -0.0040(14) -0.013(2) -0.0096(17)
O10 0.079(3) 0.060(2) 0.0328(19) -0.0054(16) -0.0116(19) 0.002(2)
O11 0.083(3) 0.053(2) 0.0307(19) 0.0040(15) -0.0062(19) 0.011(2)
O9 0.087(3) 0.057(2) 0.036(2) 0.0048(17) -0.002(2) 0.004(2)
O17 0.133(5) 0.029(2) 0.026(3) -0.0086(19) 0.000 0.000
O5 0.102(3) 0.0331(17) 0.062(2) -0.0123(16) -0.027(2) -0.004(2)
O6 0.097(3) 0.0209(14) 0.073(3) -0.0122(17) -0.032(2) -0.0063(17)
O8 0.111(4) 0.0175(14) 0.112(4) -0.0080(19) -0.043(3) 0.0028(19)
C16 0.071(3) 0.0309(19) 0.034(2) -0.009(2) -0.004(3) -0.009(2)
C21 0.064(3) 0.0224(19) 0.052(3) -0.003(2) 0.009(3) 0.001(2)
O2 0.097(3) 0.0282(17) 0.135(4) -0.021(2) -0.064(3) 0.0102(19)
O14 0.082(3) 0.136(4) 0.069(3) 0.032(3) -0.033(3) 0.009(3)
C6 0.055(3) 0.032(2) 0.045(3) -0.002(2) -0.002(2) -0.012(2)
C20 0.070(4) 0.026(2) 0.049(3) -0.003(2) 0.019(3) -0.004(2)
C18 0.059(3) 0.0293(18) 0.030(2) -0.0065(18) -0.015(2) -0.002(2)
C7 0.057(3) 0.035(2) 0.055(3) 0.007(2) 0.022(3) -0.007(2)
C2 0.046(3) 0.0236(19) 0.056(3) -0.0098(19) -0.008(2) -0.0028(19)
C5 0.045(3) 0.0323(19) 0.023(2) -0.0180(15) 0.0025(19) -0.0106(19)
C32 0.087(5) 0.037(3) 0.024(3) -0.007(3) 0.000 0.000
C4 0.052(3) 0.038(2) 0.045(3) -0.005(2) -0.006(3) -0.019(2)
C24 0.078(4) 0.045(2) 0.028(2) 0.004(2) 0.002(3) -0.032(2)
C29 0.071(4) 0.044(3) 0.067(4) -0.002(3) -0.001(3) 0.003(3)
C15 0.054(3) 0.040(2) 0.025(2) -0.0122(16) -0.0234(19) -0.009(2)
C26 0.084(4) 0.039(2) 0.026(2) 0.0039(19) -0.011(3) -0.013(2)
C17 0.064(3) 0.035(2) 0.031(2) -0.0024(19) -0.001(2) -0.008(2)
C1 0.057(3) 0.034(2) 0.051(3) -0.002(2) -0.013(3) 0.013(2)
C33 0.072(4) 0.051(3) 0.028(2) 0.021(2) 0.021(2) 0.002(3)
O16 0.277(11) 0.022(2) 0.068(4) 0.006(3) 0.000 0.000
C12 0.037(3) 0.035(2) 0.084(4) -0.012(3) 0.010(3) 0.008(2)
C23 0.085(4) 0.026(2) 0.030(2) -0.0016(18) -0.013(3) -0.009(2)
C25 0.076(4) 0.045(3) 0.033(3) 0.004(2) -0.012(3) -0.001(3)
C28 0.074(4) 0.033(2) 0.046(3) 0.002(2) -0.013(3) -0.010(2)
C22 0.057(4) 0.031(2) 0.085(4) 0.001(3) 0.015(3) -0.001(2)
C9 0.070(4) 0.026(2) 0.073(4) 0.006(2) 0.016(3) -0.014(2)
C8 0.053(3) 0.0251(19) 0.049(3) -0.0055(19) 0.002(2) -0.008(2)
C34 0.071(3) 0.033(2) 0.018(2) 0.0056(17) -0.001(2) -0.006(2)
C3 0.081(4) 0.027(2) 0.057(3) -0.004(2) -0.004(3) -0.006(2)
O15 0.091(4) 0.239(8) 0.143(5) 0.101(4) -0.049(4) -0.001(5)
C30 0.133(6) 0.075(4) 0.063(4) -0.001(3) 0.011(4) -0.044(4)
C31 0.077(7) 0.072(6) 0.163(10) 0.061(6) 0.000 0.000
C27 0.080(4) 0.053(3) 0.025(2) 0.013(2) 0.000(3) -0.012(3)
C14 0.056(3) 0.0282(19) 0.027(2) -0.0079(16) -0.015(2) -0.002(2)
C13 0.043(3) 0.058(3) 0.045(3) -0.002(2) 0.003(2) 0.007(3)
C10 0.061(4) 0.063(3) 0.137(6) 0.036(4) 0.033(4) -0.023(3)
C19 0.049(3) 0.0265(19) 0.054(3) -0.004(2) 0.004(2) -0.016(2)
O21 0.140(8) 0.066(4) 0.143(8) 0.034(5) 0.000 0.000
C11 0.043(3) 0.055(3) 0.191(9) -0.026(5) -0.002(5) 0.002(3)
O20 0.043(3) 0.111(5) 0.486(13) 0.005(7) 0.022(6) -0.010(3)
C35A 0.084(9) 0.123(12) 0.31(3) -0.037(17) -0.089(14) -0.026(7)
C35B 0.052(7) 0.116(10) 0.231(15) -0.061(9) -0.001(9) -0.022(7)
C36 0.28(3) 0.151(19) 0.150(17) 0.054(14) 0.130(16) 0.101(17)

loop_
_atom_type_symbol
_atom_type_description
_atom_type_scat_dispersion_real
_atom_type_scat_dispersion_imag
_atom_type_scat_source
C C 0.0033 0.0016 'International Tables Vol C Tables 4.2.6.8 and 6.1.1.4'
H H 0.0000 0.0000 'International Tables Vol C Tables 4.2.6.8 and 6.1.1.4'
O O 0.0106 0.0060 'International Tables Vol C Tables 4.2.6.8 and 6.1.1.4'
Cu Cu 0.3201 1.2651 'International Tables Vol C Tables 4.2.6.8 and 6.1.1.4'

loop_
_geom_angle_atom_site_label_1
_geom_angle_atom_site_label_2
_geom_angle_atom_site_label_3
_geom_angle
_geom_angle_site_symmetry_1
_geom_angle_site_symmetry_3
O1 Cu1 O1 89.7(2) 7_454 6_554
O1 Cu1 O7 88.67(15) 7_454 4
O1 Cu1 O7 166.88(12) 6_554 4
O1 Cu1 O7 166.88(12) 7_454 .
O1 Cu1 O7 88.67(15) 6_554 .
O7 Cu1 O7 90.0(2) 4 .
O1 Cu1 O17 97.21(12) 7_454 .
O1 Cu1 O17 97.21(12) 6_554 .
O7 Cu1 O17 95.92(12) 4 .
O7 Cu1 O17 95.91(12) . .
O1 Cu1 Cu4 84.39(9) 7_454 .
O1 Cu1 Cu4 84.39(9) 6_554 .
O7 Cu1 Cu4 82.49(9) 4 .
O7 Cu1 Cu4 82.49(9) . .
O17 Cu1 Cu4 177.73(13) . .
O4 Cu2 O10 89.16(17) . .
O4 Cu2 O12 90.07(18) . 6_554
O10 Cu2 O12 167.28(19) . 6_554
O4 Cu2 O6 168.34(18) . .
O10 Cu2 O6 89.86(19) . .
O12 Cu2 O6 88.33(19) 6_554 .
O4 Cu2 O14 90.2(2) . .
O10 Cu2 O14 92.70(19) . .
O12 Cu2 O14 100.0(2) 6_554 .
O6 Cu2 O14 101.5(2) . .
O4 Cu2 Cu3 83.81(12) . .
O10 Cu2 Cu3 84.47(13) . .
O12 Cu2 Cu3 82.83(14) 6_554 .
O6 Cu2 Cu3 84.52(13) . .
O14 Cu2 Cu3 173.40(17) . .
O9 Cu3 O3 88.75(18) . .
O9 Cu3 O11 167.98(19) . 6_554
O3 Cu3 O11 91.62(16) . 6_554
O9 Cu3 O5 89.73(19) . .
O3 Cu3 O5 166.45(17) . .
O11 Cu3 O5 87.09(18) 6_554 .
O9 Cu3 O15 96.5(3) . .
O3 Cu3 O15 98.9(3) . .
O11 Cu3 O15 95.3(2) 6_554 .
O5 Cu3 O15 94.7(3) . .
O9 Cu3 Cu2 83.55(14) . .
O3 Cu3 Cu2 84.08(11) . .
O11 Cu3 Cu2 84.53(12) 6_554 .
O5 Cu3 Cu2 82.37(13) . .
O15 Cu3 Cu2 177.0(2) . .
O8 Cu4 O8 93.1(3) 4 .
O8 Cu4 O2 90.0(2) 4 7_454
O8 Cu4 O2 167.74(16) . 7_454
O8 Cu4 O2 167.75(16) 4 6_554
O8 Cu4 O2 90.0(2) . 6_554
O2 Cu4 O2 84.5(3) 7_454 6_554
O8 Cu4 O16 97.13(17) 4 .
O8 Cu4 O16 97.13(17) . .
O2 Cu4 O16 94.23(19) 7_454 .
O2 Cu4 O16 94.23(19) 6_554 .
O8 Cu4 Cu1 85.22(10) 4 .
O8 Cu4 Cu1 85.22(10) . .
O2 Cu4 Cu1 83.25(11) 7_454 .
O2 Cu4 Cu1 83.25(11) 6_554 .
O16 Cu4 Cu1 176.6(2) . .
C5 O3 Cu3 123.1(3) . .
C22 O7 Cu1 123.5(4) . .
C1 O1 Cu1 122.4(3) . 6
C33 O12 Cu2 124.2(4) . 6
C5 O4 Cu2 123.1(3) . .
C23 O10 Cu2 121.8(4) . .
C33 O11 Cu3 120.7(4) . 6
C23 O9 Cu3 124.8(4) . .
C15 O5 Cu3 119.5(3) . .
C15 O6 Cu2 119.6(4) . .
C22 O8 Cu4 123.3(4) . .
C17 C16 C21 120.1(4) . .
C17 C16 C15 121.7(5) . .
C21 C16 C15 117.7(4) . .
C20 C21 C16 120.4(5) . .
C20 C21 H21 119.8 . .
C16 C21 H21 119.8 . .
C1 O2 Cu4 125.0(4) . 6
C4 C6 C7 122.1(5) . .
C4 C6 H6 119.0 . .
C7 C6 H6 119.0 . .
C21 C20 C19 119.6(5) . .
C21 C20 C22 119.3(5) . .
C19 C20 C22 120.7(4) . .
C19 C18 C17 120.8(4) . .
C19 C18 C13 120.8(4) . 8_545
C17 C18 C13 118.4(5) . 8_545
C6 C7 C8 117.3(5) . .
C6 C7 C9 121.2(6) . .
C8 C7 C9 121.4(5) . .
C8 C2 C3 120.2(5) . .
C8 C2 C1 122.8(4) . .
C3 C2 C1 116.9(5) . .
O3 C5 O4 124.7(4) . .
O3 C5 C4 118.5(4) . .
O4 C5 C4 116.6(4) . .
C29 C32 C29 120.6(7) . 4
C29 C32 H32 119.7 . .
C29 C32 H32 119.7 4 .
C6 C4 C3 121.0(5) . .
C6 C4 C5 121.3(5) . .
C3 C4 C5 117.1(4) . .
C25 C24 C28 120.6(5) . .
C25 C24 C23 123.6(5) . .
C28 C24 C23 115.8(5) . .
C32 C29 C30 117.9(6) . .
C32 C29 C26 122.5(5) . .
C30 C29 C26 119.3(6) . .
O6 C15 O5 133.6(5) . .
O6 C15 C16 117.1(4) . .
O5 C15 C16 109.1(4) . .
C25 C26 C27 118.6(5) . .
C25 C26 C29 117.6(5) . .
C27 C26 C29 123.3(5) . .
C16 C17 C18 118.0(5) . .
C16 C17 H17 121.0 . .
C18 C17 H17 121.0 . .
O2 C1 O1 123.9(5) . .
O2 C1 C2 117.3(5) . .
O1 C1 C2 118.7(4) . .
O11 C33 O12 127.3(5) . .
O11 C33 C34 116.4(5) . .
O12 C33 C34 116.3(5) . .
C11 C12 C13 115.5(5) . .
C11 C12 H12 122.2 . .
C13 C12 H12 122.2 . .
O9 C23 O10 125.0(5) . .
O9 C23 C24 121.9(5) . .
O10 C23 C24 113.0(5) . .
C24 C25 C26 121.3(5) . .
C24 C25 H25 119.3 . .
C26 C25 H25 119.3 . .
C34 C28 C24 118.2(5) . .
C34 C28 H28 120.9 . .
C24 C28 H28 120.9 . .
O7 C22 O8 125.2(6) . .
O7 C22 C20 118.7(5) . .
O8 C22 C20 116.1(5) . .
C10 C9 C14 116.4(5) . .
C10 C9 C7 122.3(5) . .
C14 C9 C7 121.2(5) . .
C2 C8 C7 120.8(4) . .
C2 C8 H8 119.6 . .
C7 C8 H8 119.6 . .
C27 C34 C28 120.8(5) . .
C27 C34 C33 120.3(5) . .
C28 C34 C33 118.5(5) . .
C4 C3 C2 118.5(5) . .
C4 C3 H3 120.7 . .
C2 C3 H3 120.7 . .
C31 C30 C29 124.2(8) . .
C31 C30 H30 117.9 . .
C29 C30 H30 117.9 . .
O21 C31 C30 122.6(5) . 4
O21 C31 C30 122.6(5) . .
C30 C31 C30 114.8(10) 4 .
C34 C27 C26 120.4(5) . .
C34 C27 H27 119.8 . .
C26 C27 H27 119.8 . .
C9 C14 C13 124.7(5) . .
C9 C14 H14 117.6 . .
C13 C14 H14 117.6 . .
C14 C13 C18 123.5(5) . 8
C14 C13 C12 116.3(5) . .
C18 C13 C12 120.1(5) 8 .
C9 C10 C11 122.8(6) . .
C9 C10 H10 118.6 . .
C11 C10 H10 118.6 . .
C18 C19 C20 121.0(4) . .
C18 C19 H19 119.5 . .
C20 C19 H19 119.5 . .
C31 O21 C36 117.2(9) . .
C31 O21 C36 117.2(9) . 4
C36 O21 C36 122.5(18) . 4
C10 C11 C12 123.6(6) . .
C10 C11 O20 125.0(7) . .
C12 C11 O20 110.3(7) . .
C11 O20 C35A 122.7(10) . .
C11 O20 C35B 109.5(10) . .
O20 C35A H35AA 109.5 . .
O20 C35A H35AB 109.5 . .
H35AA C35A H35AB 109.5 . .
O20 C35A H35AC 109.5 . .
H35AA C35A H35AC 109.5 . .
H35AB C35A H35AC 109.5 . .
O20 C35B H35BA 109.5 . .
O20 C35B H35BB 109.5 . .
H35BA C35B H35BB 109.5 . .
O20 C35B H35BC 109.5 . .
H35BA C35B H35BC 109.5 . .
H35BB C35B H35BC 109.5 . .
O21 C36 H36A 109.5 . .
O21 C36 H36B 109.5 . .
H36A C36 H36B 109.5 . .
O21 C36 H36C 109.5 . .
H36A C36 H36C 109.5 . .
H36B C36 H36C 109.5 . .

loop_
_geom_bond_atom_site_label_1
_geom_bond_atom_site_label_2
_geom_bond_distance
_geom_bond_site_symmetry_2
Cu1 O1 1.976(4) 7_454
Cu1 O1 1.976(4) 6_554
Cu1 O7 1.976(4) 4
Cu1 O7 1.976(4) .
Cu1 O17 2.154(5) .
Cu1 Cu4 2.6500(9) .
Cu2 O4 1.921(4) .
Cu2 O10 1.930(4) .
Cu2 O12 1.939(4) 6_554
Cu2 O6 1.952(3) .
Cu2 O14 2.133(5) .
Cu2 Cu3 2.6553(9) .
Cu3 O9 1.938(4) .
Cu3 O3 1.942(3) .
Cu3 O11 1.985(4) 6_554
Cu3 O5 1.986(4) .
Cu3 O15 2.121(6) .
Cu4 O8 1.909(5) 4
Cu4 O8 1.909(5) .
Cu4 O2 1.977(5) 7_454
Cu4 O2 1.977(5) 6_554
Cu4 O16 2.147(6) .
O3 C5 1.240(6) .
O7 C22 1.249(6) .
O1 C1 1.295(6) .
O1 Cu1 1.976(4) 6
O12 C33 1.259(7) .
O12 Cu2 1.939(4) 6
O4 C5 1.298(6) .
O10 C23 1.319(7) .
O11 C33 1.224(7) .
O11 Cu3 1.985(4) 6
O9 C23 1.219(7) .
O5 C15 1.223(6) .
O6 C15 1.177(6) .
O8 C22 1.266(7) .
C16 C17 1.382(7) .
C16 C21 1.434(8) .
C16 C15 1.579(6) .
C21 C20 1.362(7) .
C21 H21 0.9300 .
O2 C1 1.228(6) .
O2 Cu4 1.977(5) 6
C6 C4 1.370(7) .
C6 C7 1.380(7) .
C6 H6 0.9300 .
C20 C19 1.411(7) .
C20 C22 1.491(9) .
C18 C19 1.354(7) .
C18 C17 1.443(7) .
C18 C13 1.456(8) 8_545
C7 C8 1.428(8) .
C7 C9 1.446(8) .
C2 C8 1.380(7) .
C2 C3 1.407(7) .
C2 C1 1.439(8) .
C5 C4 1.521(6) .
C32 C29 1.358(7) .
C32 C29 1.358(7) 4
C32 H32 0.9300 .
C4 C3 1.390(8) .
C24 C25 1.371(9) .
C24 C28 1.416(8) .
C24 C23 1.484(8) .
C29 C30 1.496(9) .
C29 C26 1.510(8) .
C26 C25 1.377(8) .
C26 C27 1.433(7) .
C17 H17 0.9300 .
C33 C34 1.518(7) .
C12 C11 1.372(10) .
C12 C13 1.493(8) .
C12 H12 0.9300 .
C25 H25 0.9300 .
C28 C34 1.411(8) .
C28 H28 0.9300 .
C9 C10 1.349(9) .
C9 C14 1.381(7) .
C8 H8 0.9300 .
C34 C27 1.361(8) .
C3 H3 0.9300 .
C30 C31 1.348(11) .
C30 H30 0.9300 .
C31 O21 1.199(13) .
C31 C30 1.348(11) 4
C27 H27 0.9300 .
C14 C13 1.398(7) .
C14 H14 0.9300 .
C13 C18 1.456(8) 8
C10 C11 1.369(10) .
C10 H10 0.9300 .
C19 H19 0.9300 .
O21 C36 1.67(3) .
O21 C36 1.67(3) 4
C11 O20 1.422(8) .
O20 C35A 1.493(17) .
O20 C35B 1.522(19) .
C35A H35AA 0.9600 .
C35A H35AB 0.9600 .
C35A H35AC 0.9600 .
C35B H35BA 0.9600 .
C35B H35BB 0.9600 .
C35B H35BC 0.9600 .
C36 H36A 0.9600 .
C36 H36B 0.9600 .
C36 H36C 0.9600 .

loop_
_platon_squeeze_void_nr
_platon_squeeze_void_average_x
_platon_squeeze_void_average_y
_platon_squeeze_void_average_z
_platon_squeeze_void_volume
_platon_squeeze_void_count_electrons
_platon_squeeze_void_content
1 -0.009 0.003 -0.015 10132 2326 ' '
